data_4317675
loop_
_publ_author_name
'Kwasi Mitchell'
'Christy L. Haynes'
'Adam D. McFarland'
'Richard P. Van Duyne'
'James A. Ibers'

_publ_section_title
;
 Tuning of Optical Band Gaps: Syntheses, Structures, Magnetic Properties,
 and Optical Properties of CsLnZnSe3 (Ln = Sm, Tb, Dy, Ho, Er, Tm, Yb, and
 Y)
;
_journal_name_full 'Inorganic Chemistry'
_journal_page_first 1199
_journal_page_last 1204
_journal_paper_doi 10.1021/ic011200u
_journal_volume 41
_journal_year 2002
_chemical_formula_sum 'Cs Se3 Tm Zn'
_chemical_formula_weight 604.09
_chemical_name_systematic
; 
 ? 
;
_space_group_IT_number 63
_symmetry_cell_setting orthorhombic
_symmetry_space_group_name_Hall '-C 2c 2'
_symmetry_space_group_name_H-M 'C m c m'
_atom_sites_solution_hydrogens geom
_atom_sites_solution_primary direct
_atom_sites_solution_secondary difmap
_audit_creation_method SHELXL-97
_cell_angle_alpha 90.00
_cell_angle_beta 90.00
_cell_angle_gamma 90.00
_cell_formula_units_Z 4
_cell_length_a 4.104(3)
_cell_length_b 15.825(13)
_cell_length_c 10.818(9)
_cell_measurement_temperature 153(2)
_cell_volume 702.6(10)
_computing_cell_refinement 'SMART version 5.054 (Bruker, 2000)'
_computing_data_collection 'SMART version 5.054 (Bruker, 2000)'
_computing_data_reduction 'SAINT-Plus version 6.02A (Bruker, 2000)'
_computing_molecular_graphics 'SHELXTL-97 (Sheldrick, 1997)'
_computing_publication_material 'SHELXTL-97 (Sheldrick, 1997)'
_computing_structure_refinement 'SHELXL-97 (Sheldrick, 1997)'
_computing_structure_solution 'SHELXS-97 (Sheldrick, 1990)'
_diffrn_ambient_temperature 153(2)
_diffrn_measured_fraction_theta_full 0.937
_diffrn_measured_fraction_theta_max 0.937
_diffrn_measurement_device_type 'Bruker Smart 1000 CCD'
_diffrn_measurement_method \w
_diffrn_radiation_monochromator graphite
_diffrn_radiation_source 'fine-focus sealed tube'
_diffrn_radiation_type MoK\a
_diffrn_radiation_wavelength 0.71073
_diffrn_reflns_av_R_equivalents 0.0439
_diffrn_reflns_av_sigmaI/netI 0.0275
_diffrn_reflns_limit_h_max 5
_diffrn_reflns_limit_h_min -5
_diffrn_reflns_limit_k_max 20
_diffrn_reflns_limit_k_min -20
_diffrn_reflns_limit_l_max 14
_diffrn_reflns_limit_l_min -14
_diffrn_reflns_number 3640
_diffrn_reflns_theta_full 28.62
_diffrn_reflns_theta_max 28.62
_diffrn_reflns_theta_min 2.57
_diffrn_standards_decay_% <2
_diffrn_standards_interval_count none
_diffrn_standards_interval_time none
_diffrn_standards_number none
_exptl_absorpt_coefficient_mu 36.474
_exptl_absorpt_correction_T_max 0.49473
_exptl_absorpt_correction_T_min 0.14064
_exptl_absorpt_correction_type numerical
_exptl_absorpt_process_details 'faces indexed'
_exptl_crystal_colour gray
_exptl_crystal_density_diffrn 5.711
_exptl_crystal_density_meas ?
_exptl_crystal_density_method 'not measured'
_exptl_crystal_description needle
_exptl_crystal_F_000 1024
_exptl_crystal_size_max 0.186
_exptl_crystal_size_mid 0.026
_exptl_crystal_size_min 0.020
_refine_diff_density_max 1.849
_refine_diff_density_min -2.430
_refine_diff_density_rms 0.433
_refine_ls_extinction_coef 0.00096(16)
_refine_ls_extinction_expression Fc^*^=kFc[1+0.001xFc^2^\l^3^/sin(2\q)]^-1/4^
_refine_ls_extinction_method SHELXL
_refine_ls_goodness_of_fit_ref 1.114
_refine_ls_hydrogen_treatment mixed
_refine_ls_matrix_type full
_refine_ls_number_parameters 24
_refine_ls_number_reflns 504
_refine_ls_number_restraints 0
_refine_ls_restrained_S_all 1.114
_refine_ls_R_factor_all 0.0249
_refine_ls_R_factor_gt 0.0220
_refine_ls_shift/su_max 0.000
_refine_ls_shift/su_mean 0.000
_refine_ls_structure_factor_coef Fsqd
_refine_ls_weighting_details
; calc 
 [1.00000+0.00000exp(0.00(sin\q/\l)^2^)]/ 
   [\s^2^(Fo^2^)+0.0000+0.0000*P+(0.0400P)^2^+0.0000sin\q/\l] 
 where P = 1.00000Fo^2^ + 0.00000Fc^2^ 
;
_refine_ls_weighting_scheme calc
_refine_ls_wR_factor_gt 0.0620
_refine_ls_wR_factor_ref 0.0635
_reflns_number_gt 457
_reflns_number_total 504
_reflns_threshold_expression >2sigma(I)
_cod_data_source_file ic011200u_6.cif
_cod_data_source_block CsTmZnSe3
_cod_depositor_comments
;
The following automatic conversions were performed:

'_exptl_crystal_density_meas' value 'not measured' was changed to '?'
- the value is perceived as not measured.

Automatic conversion script
Id: cif_fix_values 3008 2015-01-20 13:52:24Z robertas 
;
_cod_database_code 4317675

loop_
_symmetry_equiv_pos_as_xyz
'x, y, z'
'-x, -y, z+1/2'
'-x, y, -z+1/2'
'x, -y, -z'
'x+1/2, y+1/2, z'
'-x+1/2, -y+1/2, z+1/2'
'-x+1/2, y+1/2, -z+1/2'
'x+1/2, -y+1/2, -z'
'-x, -y, -z'
'x, y, -z-1/2'
'x, -y, z-1/2'
'-x, y, z'
'-x+1/2, -y+1/2, -z'
'x+1/2, y+1/2, -z-1/2'
'x+1/2, -y+1/2, z-1/2'
'-x+1/2, y+1/2, z'

loop_
_atom_site_label
_atom_site_type_symbol
_atom_site_fract_x
_atom_site_fract_y
_atom_site_fract_z
_atom_site_U_iso_or_equiv
_atom_site_adp_type
_atom_site_occupancy
_atom_site_symmetry_multiplicity
_atom_site_calc_flag
_atom_site_refinement_flags
_atom_site_disorder_assembly
_atom_site_disorder_group
Tm1 Tm 0.0000 0.0000 0.0000 0.00792(19) Uani 1 4 d S . .
Cs1 Cs 0.0000 0.74130(4) 0.2500 0.0138(2) Uani 1 4 d S . .
Se1 Se 0.0000 0.38229(5) 0.05591(6) 0.0084(2) Uani 1 2 d S . .
Se2 Se 0.0000 0.05456(6) 0.2500 0.0083(2) Uani 1 4 d S . .
Zn1 Zn 0.0000 0.45985(8) 0.2500 0.0093(3) Uani 1 4 d S . .

loop_
_atom_site_aniso_label
_atom_site_aniso_U_11
_atom_site_aniso_U_22
_atom_site_aniso_U_33
_atom_site_aniso_U_23
_atom_site_aniso_U_13
_atom_site_aniso_U_12
Tm1 0.0080(3) 0.0098(3) 0.0059(3) 0.00001(14) 0.000 0.000
Cs1 0.0128(4) 0.0106(4) 0.0179(4) 0.000 0.000 0.000
Se1 0.0092(4) 0.0086(4) 0.0073(4) 0.0000(2) 0.000 0.000
Se2 0.0089(5) 0.0102(5) 0.0056(5) 0.000 0.000 0.000
Zn1 0.0104(6) 0.0117(6) 0.0057(6) 0.000 0.000 0.000

loop_
_atom_type_symbol
_atom_type_description
_atom_type_scat_dispersion_real
_atom_type_scat_dispersion_imag
_atom_type_scat_source
Zn Zn 0.2839 1.4301 'International Tables Vol C Tables 4.2.6.8 and 6.1.1.4'
Se Se -0.0929 2.2259 'International Tables Vol C Tables 4.2.6.8 and 6.1.1.4'
Cs Cs -0.3680 2.1192 'International Tables Vol C Tables 4.2.6.8 and 6.1.1.4'
Tm Tm -0.3139 5.2483 'International Tables Vol C Tables 4.2.6.8 and 6.1.1.4'

loop_
_geom_angle_atom_site_label_1
_geom_angle_atom_site_label_2
_geom_angle_atom_site_label_3
_geom_angle
_geom_angle_site_symmetry_1
_geom_angle_site_symmetry_3
_geom_angle_publ_flag
Se1 Tm1 Se1 180.00(3) 13 5_445 ?
Se1 Tm1 Se1 92.68(7) 13 13_455 ?
Se1 Tm1 Se1 87.32(7) 5_445 13_455 ?
Se1 Tm1 Se1 87.32(7) 13 5_545 ?
Se1 Tm1 Se1 92.68(7) 5_445 5_545 ?
Se1 Tm1 Se1 180.00(3) 13_455 5_545 ?
Se1 Tm1 Se2 89.81(3) 13 9 ?
Se1 Tm1 Se2 90.19(3) 5_445 9 ?
Se1 Tm1 Se2 89.81(3) 13_455 9 ?
Se1 Tm1 Se2 90.19(3) 5_545 9 ?
Se1 Tm1 Se2 90.19(3) 13 . ?
Se1 Tm1 Se2 89.81(3) 5_445 . ?
Se1 Tm1 Se2 90.19(3) 13_455 . ?
Se1 Tm1 Se2 89.81(3) 5_545 . ?
Se2 Tm1 Se2 180.0 9 . ?
Se1 Tm1 Zn1 98.17(5) 13 13_455 ?
Se1 Tm1 Zn1 81.83(5) 5_445 13_455 ?
Se1 Tm1 Zn1 44.14(3) 13_455 13_455 ?
Se1 Tm1 Zn1 135.86(3) 5_545 13_455 ?
Se2 Tm1 Zn1 46.37(4) 9 13_455 ?
Se2 Tm1 Zn1 133.63(4) . 13_455 ?
Se1 Tm1 Zn1 81.83(5) 13 5_545 ?
Se1 Tm1 Zn1 98.17(5) 5_445 5_545 ?
Se1 Tm1 Zn1 135.86(3) 13_455 5_545 ?
Se1 Tm1 Zn1 44.14(3) 5_545 5_545 ?
Se2 Tm1 Zn1 133.63(4) 9 5_545 ?
Se2 Tm1 Zn1 46.37(4) . 5_545 ?
Zn1 Tm1 Zn1 180.00(4) 13_455 5_545 ?
Se1 Tm1 Zn1 44.14(3) 13 13 ?
Se1 Tm1 Zn1 135.86(3) 5_445 13 ?
Se1 Tm1 Zn1 98.17(5) 13_455 13 ?
Se1 Tm1 Zn1 81.83(5) 5_545 13 ?
Se2 Tm1 Zn1 46.37(4) 9 13 ?
Se2 Tm1 Zn1 133.63(4) . 13 ?
Zn1 Tm1 Zn1 72.91(6) 13_455 13 ?
Zn1 Tm1 Zn1 107.09(6) 5_545 13 ?
Se1 Tm1 Zn1 135.86(3) 13 5_445 ?
Se1 Tm1 Zn1 44.14(3) 5_445 5_445 ?
Se1 Tm1 Zn1 81.83(5) 13_455 5_445 ?
Se1 Tm1 Zn1 98.17(5) 5_545 5_445 ?
Se2 Tm1 Zn1 133.63(4) 9 5_445 ?
Se2 Tm1 Zn1 46.37(4) . 5_445 ?
Zn1 Tm1 Zn1 107.09(6) 13_455 5_445 ?
Zn1 Tm1 Zn1 72.91(6) 5_545 5_445 ?
Zn1 Tm1 Zn1 180.00(4) 13 5_445 ?
Se2 Cs1 Se2 69.56(7) 5_455 5 ?
Se2 Cs1 Se1 144.53(3) 5_455 14_556 ?
Se2 Cs1 Se1 100.34(5) 5 14_556 ?
Se2 Cs1 Se1 100.34(5) 5_455 14_456 ?
Se2 Cs1 Se1 144.53(3) 5 14_456 ?
Se1 Cs1 Se1 67.63(6) 14_556 14_456 ?
Se2 Cs1 Se1 144.53(3) 5_455 5 ?
Se2 Cs1 Se1 100.34(5) 5 5 ?
Se1 Cs1 Se1 69.41(6) 14_556 5 ?
Se1 Cs1 Se1 105.53(6) 14_456 5 ?
Se2 Cs1 Se1 100.34(5) 5_455 5_455 ?
Se2 Cs1 Se1 144.53(3) 5 5_455 ?
Se1 Cs1 Se1 105.53(6) 14_556 5_455 ?
Se1 Cs1 Se1 69.41(6) 14_456 5_455 ?
Se1 Cs1 Se1 67.63(6) 5 5_455 ?
Se2 Cs1 Se1 65.30(3) 5_455 9_565 ?
Se2 Cs1 Se1 65.30(3) 5 9_565 ?
Se1 Cs1 Se1 142.94(3) 14_556 9_565 ?
Se1 Cs1 Se1 142.94(3) 14_456 9_565 ?
Se1 Cs1 Se1 79.50(5) 5 9_565 ?
Se1 Cs1 Se1 79.50(5) 5_455 9_565 ?
Se2 Cs1 Se1 65.30(3) 5_455 2_565 ?
Se2 Cs1 Se1 65.30(3) 5 2_565 ?
Se1 Cs1 Se1 79.50(5) 14_556 2_565 ?
Se1 Cs1 Se1 79.50(5) 14_456 2_565 ?
Se1 Cs1 Se1 142.94(3) 5 2_565 ?
Se1 Cs1 Se1 142.94(3) 5_455 2_565 ?
Se1 Cs1 Se1 118.83(6) 9_565 2_565 ?
Se2 Cs1 Zn1 175.904(17) 5_455 5 ?
Se2 Cs1 Zn1 114.54(6) 5 5 ?
Se1 Cs1 Zn1 36.45(3) 14_556 5 ?
Se1 Cs1 Zn1 76.33(5) 14_456 5 ?
Se1 Cs1 Zn1 36.45(3) 5 5 ?
Se1 Cs1 Zn1 76.33(5) 5_455 5 ?
Se1 Cs1 Zn1 115.95(3) 9_565 5 ?
Se1 Cs1 Zn1 115.95(3) 2_565 5 ?
Se2 Cs1 Zn1 114.54(6) 5_455 5_455 ?
Se2 Cs1 Zn1 175.904(17) 5 5_455 ?
Se1 Cs1 Zn1 76.33(5) 14_556 5_455 ?
Se1 Cs1 Zn1 36.45(3) 14_456 5_455 ?
Se1 Cs1 Zn1 76.33(5) 5 5_455 ?
Se1 Cs1 Zn1 36.45(3) 5_455 5_455 ?
Se1 Cs1 Zn1 115.95(3) 9_565 5_455 ?
Se1 Cs1 Zn1 115.95(3) 2_565 5_455 ?
Zn1 Cs1 Zn1 61.37(6) 5 5_455 ?
Se2 Cs1 Cs1 55.22(3) 5_455 1_455 ?
Se2 Cs1 Cs1 124.78(3) 5 1_455 ?
Se1 Cs1 Cs1 123.82(3) 14_556 1_455 ?
Se1 Cs1 Cs1 56.18(3) 14_456 1_455 ?
Se1 Cs1 Cs1 123.82(3) 5 1_455 ?
Se1 Cs1 Cs1 56.18(3) 5_455 1_455 ?
Se1 Cs1 Cs1 90.0 9_565 1_455 ?
Se1 Cs1 Cs1 90.0 2_565 1_455 ?
Zn1 Cs1 Cs1 120.68(3) 5 1_455 ?
Zn1 Cs1 Cs1 59.32(3) 5_455 1_455 ?
Se2 Cs1 Cs1 124.78(3) 5_455 1_655 ?
Se2 Cs1 Cs1 55.22(3) 5 1_655 ?
Se1 Cs1 Cs1 56.18(3) 14_556 1_655 ?
Se1 Cs1 Cs1 123.82(3) 14_456 1_655 ?
Se1 Cs1 Cs1 56.18(3) 5 1_655 ?
Se1 Cs1 Cs1 123.82(3) 5_455 1_655 ?
Se1 Cs1 Cs1 90.0 9_565 1_655 ?
Se1 Cs1 Cs1 90.0 2_565 1_655 ?
Zn1 Cs1 Cs1 59.32(3) 5 1_655 ?
Zn1 Cs1 Cs1 120.68(3) 5_455 1_655 ?
Cs1 Cs1 Cs1 180.00(4) 1_455 1_655 ?
Zn1 Se1 Tm1 81.53(4) . 5 ?
Zn1 Se1 Tm1 81.53(4) . 5_455 ?
Tm1 Se1 Tm1 92.68(7) 5 5_455 ?
Zn1 Se1 Cs1 79.27(6) . 5_445 ?
Tm1 Se1 Cs1 157.12(3) 5 5_445 ?
Tm1 Se1 Cs1 96.67(6) 5_455 5_445 ?
Zn1 Se1 Cs1 79.27(6) . 5_545 ?
Tm1 Se1 Cs1 96.67(6) 5 5_545 ?
Tm1 Se1 Cs1 157.12(3) 5_455 5_545 ?
Cs1 Se1 Cs1 67.63(6) 5_445 5_545 ?
Zn1 Se1 Cs1 179.73(4) . 9_565 ?
Tm1 Se1 Cs1 98.66(4) 5 9_565 ?
Tm1 Se1 Cs1 98.66(4) 5_455 9_565 ?
Cs1 Se1 Cs1 100.50(5) 5_445 9_565 ?
Cs1 Se1 Cs1 100.50(5) 5_545 9_565 ?
Zn1 Se2 Zn1 107.71(9) 5_445 5_545 ?
Zn1 Se2 Tm1 79.67(2) 5_445 . ?
Zn1 Se2 Tm1 79.67(2) 5_545 . ?
Zn1 Se2 Tm1 79.67(2) 5_445 2 ?
Zn1 Se2 Tm1 79.67(2) 5_545 2 ?
Tm1 Se2 Tm1 144.59(5) . 2 ?
Zn1 Se2 Cs1 160.92(4) 5_445 5_545 ?
Zn1 Se2 Cs1 91.36(7) 5_545 5_545 ?
Tm1 Se2 Cs1 104.47(2) . 5_545 ?
Tm1 Se2 Cs1 104.47(2) 2 5_545 ?
Zn1 Se2 Cs1 91.36(7) 5_445 5_445 ?
Zn1 Se2 Cs1 160.92(4) 5_545 5_445 ?
Tm1 Se2 Cs1 104.47(2) . 5_445 ?
Tm1 Se2 Cs1 104.47(2) 2 5_445 ?
Cs1 Se2 Cs1 69.56(7) 5_545 5_445 ?
Se1 Zn1 Se1 119.38(8) . 10_556 ?
Se1 Zn1 Se2 107.32(3) . 5 ?
Se1 Zn1 Se2 107.32(3) 10_556 5 ?
Se1 Zn1 Se2 107.32(3) . 5_455 ?
Se1 Zn1 Se2 107.32(3) 10_556 5_455 ?
Se2 Zn1 Se2 107.71(9) 5 5_455 ?
Se1 Zn1 Tm1 140.25(4) . 6 ?
Se1 Zn1 Tm1 54.33(4) 10_556 6 ?
Se2 Zn1 Tm1 53.96(3) 5 6 ?
Se2 Zn1 Tm1 111.80(5) 5_455 6 ?
Se1 Zn1 Tm1 54.33(4) . 5_455 ?
Se1 Zn1 Tm1 140.25(4) 10_556 5_455 ?
Se2 Zn1 Tm1 111.80(5) 5 5_455 ?
Se2 Zn1 Tm1 53.96(3) 5_455 5_455 ?
Tm1 Zn1 Tm1 158.80(4) 6 5_455 ?
Se1 Zn1 Tm1 140.25(4) . 6_455 ?
Se1 Zn1 Tm1 54.33(4) 10_556 6_455 ?
Se2 Zn1 Tm1 111.80(5) 5 6_455 ?
Se2 Zn1 Tm1 53.96(3) 5_455 6_455 ?
Tm1 Zn1 Tm1 72.91(6) 6 6_455 ?
Tm1 Zn1 Tm1 103.07(6) 5_455 6_455 ?
Se1 Zn1 Tm1 54.33(4) . 5 ?
Se1 Zn1 Tm1 140.25(4) 10_556 5 ?
Se2 Zn1 Tm1 53.96(3) 5 5 ?
Se2 Zn1 Tm1 111.80(5) 5_455 5 ?
Tm1 Zn1 Tm1 103.07(6) 6 5 ?
Tm1 Zn1 Tm1 72.91(6) 5_455 5 ?
Tm1 Zn1 Tm1 158.80(4) 6_455 5 ?
Se1 Zn1 Cs1 64.28(4) . 5_445 ?
Se1 Zn1 Cs1 64.28(4) 10_556 5_445 ?
Se2 Zn1 Cs1 156.83(4) 5 5_445 ?
Se2 Zn1 Cs1 95.46(7) 5_455 5_445 ?
Tm1 Zn1 Cs1 117.48(3) 6 5_445 ?
Tm1 Zn1 Cs1 81.66(3) 5_455 5_445 ?
Tm1 Zn1 Cs1 81.66(3) 6_455 5_445 ?
Tm1 Zn1 Cs1 117.48(3) 5 5_445 ?
Se1 Zn1 Cs1 64.28(4) . 5_545 ?
Se1 Zn1 Cs1 64.28(4) 10_556 5_545 ?
Se2 Zn1 Cs1 95.46(7) 5 5_545 ?
Se2 Zn1 Cs1 156.83(4) 5_455 5_545 ?
Tm1 Zn1 Cs1 81.66(3) 6 5_545 ?
Tm1 Zn1 Cs1 117.48(3) 5_455 5_545 ?
Tm1 Zn1 Cs1 117.48(3) 6_455 5_545 ?
Tm1 Zn1 Cs1 81.66(3) 5 5_545 ?
Cs1 Zn1 Cs1 61.37(6) 5_445 5_545 ?
Se1 Zn1 Cs1 120.31(4) . . ?
Se1 Zn1 Cs1 120.31(4) 10_556 . ?
Se2 Zn1 Cs1 53.86(4) 5 . ?
Se2 Zn1 Cs1 53.86(4) 5_455 . ?
Tm1 Zn1 Cs1 79.40(2) 6 . ?
Tm1 Zn1 Cs1 79.40(2) 5_455 . ?
Tm1 Zn1 Cs1 79.40(2) 6_455 . ?
Tm1 Zn1 Cs1 79.40(2) 5 . ?
Cs1 Zn1 Cs1 149.32(3) 5_445 . ?
Cs1 Zn1 Cs1 149.32(3) 5_545 . ?

loop_
_geom_bond_atom_site_label_1
_geom_bond_atom_site_label_2
_geom_bond_distance
_geom_bond_site_symmetry_2
_geom_bond_publ_flag
Tm1 Se1 2.8368(17) 13 ?
Tm1 Se1 2.8368(17) 5_445 ?
Tm1 Se1 2.8368(17) 13_455 ?
Tm1 Se1 2.8368(17) 5_545 ?
Tm1 Se2 2.839(2) 9 ?
Tm1 Se2 2.839(2) . ?
Tm1 Zn1 3.454(2) 13_455 ?
Tm1 Zn1 3.454(2) 5_545 ?
Tm1 Zn1 3.454(2) 13 ?
Tm1 Zn1 3.454(2) 5_445 ?
Cs1 Se2 3.598(2) 5_455 ?
Cs1 Se2 3.598(2) 5 ?
Cs1 Se1 3.6876(19) 14_556 ?
Cs1 Se1 3.6876(19) 14_456 ?
Cs1 Se1 3.6876(19) 5 ?
Cs1 Se1 3.6876(19) 5_455 ?
Cs1 Se1 3.844(3) 9_565 ?
Cs1 Se1 3.844(3) 2_565 ?
Cs1 Zn1 4.022(3) 5 ?
Cs1 Zn1 4.022(3) 5_455 ?
Cs1 Cs1 4.104(3) 1_455 ?
Cs1 Cs1 4.104(3) 1_655 ?
Se1 Zn1 2.4320(18) . ?
Se1 Tm1 2.8368(17) 5 ?
Se1 Tm1 2.8368(17) 5_455 ?
Se1 Cs1 3.6876(19) 5_445 ?
Se1 Cs1 3.6876(19) 5_545 ?
Se1 Cs1 3.844(3) 9_565 ?
Se2 Zn1 2.5413(18) 5_445 ?
Se2 Zn1 2.5413(18) 5_545 ?
Se2 Tm1 2.839(2) 2 ?
Se2 Cs1 3.598(2) 5_545 ?
Se2 Cs1 3.598(2) 5_445 ?
Zn1 Se1 2.4320(18) 10_556 ?
Zn1 Se2 2.5413(18) 5 ?
Zn1 Se2 2.5413(18) 5_455 ?
Zn1 Tm1 3.454(2) 6 ?
Zn1 Tm1 3.454(2) 5_455 ?
Zn1 Tm1 3.454(2) 6_455 ?
Zn1 Tm1 3.454(2) 5 ?
Zn1 Cs1 4.022(3) 5_445 ?
Zn1 Cs1 4.022(3) 5_545 ?
